data_6000062
loop_
_publ_author_name
'Izumiyama, Y.'
'Doi, Y.'
'Wakeshima, M.'
'Hinatsu, Y.'
'Oikawa, K.'
'Shimojo, Y.'
'Morii, Y.'

_publ_section_title
;
 Magnetic and neutron diffraction studies of the ordered perovskite
 Ba2NdRuO6
;
_journal_name_full 'Journal of Materials Chemistry'
_journal_page_first 2364
_journal_page_last 2367
_journal_paper_doi 10.1039/b003629n
_journal_volume 10
_journal_year 2000
_chemical_formula_sum 'Ba2 Nd O6 Ru'
_space_group_name_H-M_alt 'P 1 21/n 1'
_cell_angle_alpha 90.000
_cell_angle_beta 90.026
_cell_angle_gamma 90.000
_cell_length_a 5.9888
_cell_length_b 5.9916
_cell_length_c 8.4667
_cell_volume 303.81
_diffrn_ambient_temperature 100
_cod_database_code 6000062

loop_
_atom_site_label
_atom_site_fract_x
_atom_site_fract_y
_atom_site_fract_z
? ? ? ?
